data_4504244
loop_
_publ_author_name
'L\'opez, Concepci\'on'
'Claramunt, Rosa M.'
'Garc\'ia, Mar\'ia \'Angeles'
'Pinilla, Elena'
'Torres, M. Rosario'
'Alkorta, Ibon'
'Elguero, Jos\'e'

_publ_section_title
;
 Cocrystals of 3,5-Dimethyl-1H-pyrazole and Salicylic Acid:&#x00A0;
 Controlled Formation of Trimers via O&#x2212;H&#x00B7;&#x00B7;&#x00B7;N
 Hydrogen Bonds&#x2020;
;
_journal_issue 6
_journal_name_full 'Crystal Growth &amp; Design'
_journal_page_first 1176
_journal_paper_doi 10.1021/cg0701527
_journal_volume 7
_journal_year 2007
_chemical_formula_sum 'C19 H20 N2 O6'
_chemical_formula_weight 372.37
_chemical_name_systematic
; 
 ? 
;
_space_group_IT_number 33
_symmetry_cell_setting orthorhombic
_symmetry_space_group_name_Hall 'P 2c -2n'
_symmetry_space_group_name_H-M 'P n a 21'
_atom_sites_solution_hydrogens geom
_atom_sites_solution_primary direct
_atom_sites_solution_secondary difmap
_audit_creation_method SHELXL-97
_cell_angle_alpha 90.00
_cell_angle_beta 90.00
_cell_angle_gamma 90.00
_cell_formula_units_Z 4
_cell_length_a 9.3753(11)
_cell_length_b 19.717(3)
_cell_length_c 9.8660(13)
_cell_measurement_temperature 296(2)
_cell_volume 1823.8(4)
_computing_cell_refinement 'Bruker SMART'
_computing_data_collection 'Bruker SMART'
_computing_data_reduction 'Bruker SHELXTL'
_computing_molecular_graphics 'Bruker SHELXTL'
_computing_publication_material 'Bruker SHELXTL'
_computing_structure_refinement 'SHELXL-97 (Sheldrick, 1997)'
_computing_structure_solution 'SHELXS-97 (Sheldrick, 1990)'
_diffrn_ambient_temperature 296(2)
_diffrn_measured_fraction_theta_full 0.998
_diffrn_measured_fraction_theta_max 0.998
_diffrn_measurement_device_type 'CCD area detector'
_diffrn_measurement_method 'phi and omega scans'
_diffrn_radiation_monochromator graphite
_diffrn_radiation_source 'fine-focus sealed tube'
_diffrn_radiation_type MoK\a
_diffrn_radiation_wavelength 0.71073
_diffrn_reflns_av_R_equivalents 0.1158
_diffrn_reflns_av_sigmaI/netI 0.1459
_diffrn_reflns_limit_h_max 11
_diffrn_reflns_limit_h_min -10
_diffrn_reflns_limit_k_max 23
_diffrn_reflns_limit_k_min -23
_diffrn_reflns_limit_l_max 11
_diffrn_reflns_limit_l_min -10
_diffrn_reflns_number 13420
_diffrn_reflns_theta_full 24.99
_diffrn_reflns_theta_max 24.99
_diffrn_reflns_theta_min 2.07
_exptl_absorpt_coefficient_mu 0.102
_exptl_absorpt_correction_type none
_exptl_crystal_colour colorless
_exptl_crystal_density_diffrn 1.356
_exptl_crystal_density_method 'not measured'
_exptl_crystal_description prismatic
_exptl_crystal_F_000 784
_exptl_crystal_size_max 0.46
_exptl_crystal_size_mid 0.10
_exptl_crystal_size_min 0.05
_refine_diff_density_max 0.159
_refine_diff_density_min -0.150
_refine_diff_density_rms 0.038
_refine_ls_abs_structure_details 'Flack H D (1983), Acta Cryst. A39, 876-881'
_refine_ls_abs_structure_Flack 0.00
_refine_ls_extinction_coef 0.0018(5)
_refine_ls_extinction_expression Fc^*^=kFc[1+0.001xFc^2^\l^3^/sin(2\q)]^-1/4^
_refine_ls_extinction_method SHELXL
_refine_ls_goodness_of_fit_ref 0.795
_refine_ls_hydrogen_treatment constr
_refine_ls_matrix_type full
_refine_ls_number_parameters 247
_refine_ls_number_reflns 2850
_refine_ls_number_restraints 1
_refine_ls_restrained_S_all 0.795
_refine_ls_R_factor_all 0.1572
_refine_ls_R_factor_gt 0.0402
_refine_ls_shift/su_max 0.144
_refine_ls_shift/su_mean 0.007
_refine_ls_structure_factor_coef Fsqd
_refine_ls_weighting_details 'calc w=1/[\s^2^(Fo^2^)+(0.0258P)^2^+0.0000P] where P=(Fo^2^+2Fc^2^)/3'
_refine_ls_weighting_scheme calc
_refine_ls_wR_factor_gt 0.0679
_refine_ls_wR_factor_ref 0.0893
_reflns_number_gt 1077
_reflns_number_total 2850
_reflns_threshold_expression >2sigma(I)
_cod_data_source_file cg0701527si20070209_063044.cif
_cod_data_source_block C19H20N2O6
_cod_depositor_comments
;
The following automatic conversions were performed:

'_symmetry_cell_setting' value 'Orthorhombic' changed to
'orthorhombic' according to
/home/saulius/struct/CIF-dictionaries/cif_core.dic dictionary named
'cif_core.dic' version 2.4.1 from 2010-06-29.

Automatic conversion script
Id: cif_fix_values 1715 2011-07-08 13:25:40Z adriana 

The following automatic conversions were performed:

'_refine_ls_hydrogen_treatment' value 'constr.' was replaced with the
value 'constr' as specified in the replacement file
'src/cod-tools/trunk/data/replacement-values/replacement_values.lst'.

Automatic conversion script
Id: cif_fix_values 5376 2017-05-30 11:51:03Z andrius 
;
_cod_original_cell_volume 1823.7(4)
_cod_original_sg_symbol_H-M Pna2(1)
_cod_database_code 4504244

loop_
_symmetry_equiv_pos_as_xyz
'x, y, z'
'-x, -y, z+1/2'
'x+1/2, -y+1/2, z'
'-x+1/2, y+1/2, z+1/2'

loop_
_atom_site_label
_atom_site_type_symbol
_atom_site_fract_x
_atom_site_fract_y
_atom_site_fract_z
_atom_site_U_iso_or_equiv
_atom_site_adp_type
_atom_site_occupancy
_atom_site_symmetry_multiplicity
_atom_site_calc_flag
_atom_site_refinement_flags
N1 N 0.0432(4) 0.35941(18) 0.8972(5) 0.0556(11) Uani 1 1 d .
H1 H 0.0010 0.3207 0.9474 0.100 Uiso 1 1 d .
N2 N 0.1363(4) 0.34241(19) 0.7966(4) 0.0539(12) Uani 1 1 d .
C3 C 0.1945(5) 0.3998(2) 0.7494(5) 0.0503(13) Uani 1 1 d .
C4 C 0.1391(5) 0.4532(2) 0.8213(5) 0.0549(15) Uani 1 1 d .
H4 H 0.1621 0.4988 0.8099 0.066 Uiso 1 1 calc R
C5 C 0.0431(5) 0.4272(2) 0.9134(6) 0.0532(14) Uani 1 1 d .
C6 C 0.3004(4) 0.3969(2) 0.6374(5) 0.0711(16) Uani 1 1 d .
H6A H 0.3598 0.3576 0.6485 0.107 Uiso 1 1 calc R
H6B H 0.3584 0.4370 0.6392 0.107 Uiso 1 1 calc R
H6C H 0.2513 0.3942 0.5522 0.107 Uiso 1 1 calc R
C7 C -0.0503(5) 0.4610(2) 1.0132(5) 0.0723(17) Uani 1 1 d .
H7A H -0.1464 0.4619 0.9794 0.108 Uiso 1 1 calc R
H7B H -0.0177 0.5066 1.0276 0.108 Uiso 1 1 calc R
H7C H -0.0476 0.4366 1.0972 0.108 Uiso 1 1 calc R
C11 C -0.3076(5) 0.2432(2) 1.2313(5) 0.0504(13) Uani 1 1 d .
O11 O -0.1625(3) 0.18809(14) 1.0715(4) 0.0646(10) Uani 1 1 d .
H11 H -0.0991 0.1906 1.0079 0.090 Uiso 1 1 d .
O12 O 0.0399(4) 0.21038(14) 0.9084(4) 0.0647(10) Uani 1 1 d .
C12 C 0.1264(5) 0.1056(2) 0.8162(5) 0.0492(13) Uani 1 1 d .
O21 O -0.1537(3) 0.30139(15) 1.0786(4) 0.0590(10) Uani 1 1 d .
C21 C -0.3496(6) 0.3023(3) 1.2994(6) 0.0605(16) Uani 1 1 d .
O22 O 0.2102(4) 0.21375(14) 0.7525(4) 0.0681(11) Uani 1 1 d .
H22 H 0.1837 0.2585 0.7675 0.100 Uiso 1 1 d .
C22 C 0.2068(6) 0.0736(2) 0.7154(5) 0.0561(15) Uani 1 1 d .
O31 O -0.3011(4) 0.36425(16) 1.2610(4) 0.0831(12) Uani 1 1 d .
H31 H -0.2486 0.3630 1.1848 0.090 Uiso 1 1 d .
C31 C -0.4443(6) 0.2997(3) 1.4073(7) 0.0752(17) Uani 1 1 d .
H31A H -0.4711 0.3393 1.4516 0.090 Uiso 1 1 calc R
O32 O 0.2965(3) 0.10793(15) 0.6319(3) 0.0730(11) Uani 1 1 d .
H32 H 0.2946 0.1542 0.6486 0.090 Uiso 1 1 d .
C32 C 0.1952(5) 0.0043(2) 0.6962(5) 0.0581(15) Uani 1 1 d .
H32A H 0.2494 -0.0171 0.6297 0.070 Uiso 1 1 calc R
C41 C -0.4973(6) 0.2392(3) 1.4478(7) 0.0812(19) Uani 1 1 d .
H41 H -0.5609 0.2376 1.5201 0.097 Uiso 1 1 calc R
C42 C 0.1041(5) -0.0328(2) 0.7751(6) 0.0656(15) Uani 1 1 d .
H42 H 0.0936 -0.0791 0.7595 0.079 Uiso 1 1 calc R
C51 C -0.4581(6) 0.1790(3) 1.3827(6) 0.0698(17) Uani 1 1 d .
H51 H -0.4954 0.1377 1.4113 0.084 Uiso 1 1 calc R
C52 C 0.0277(5) -0.0022(2) 0.8775(5) 0.0607(16) Uani 1 1 d .
H52 H -0.0312 -0.0280 0.9332 0.073 Uiso 1 1 calc R
C61 C -0.3642(5) 0.1815(2) 1.2764(6) 0.0620(16) Uani 1 1 d .
H61 H -0.3376 0.1414 1.2334 0.074 Uiso 1 1 calc R
C62 C 0.0386(5) 0.0664(2) 0.8973(5) 0.0566(14) Uani 1 1 d .
H62 H -0.0136 0.0869 0.9661 0.068 Uiso 1 1 calc R
C71 C -0.2023(5) 0.2472(3) 1.1226(5) 0.0505(14) Uani 1 1 d .
C72 C 0.1252(6) 0.1803(3) 0.8298(5) 0.0552(15) Uani 1 1 d .

loop_
_atom_site_aniso_label
_atom_site_aniso_U_11
_atom_site_aniso_U_22
_atom_site_aniso_U_33
_atom_site_aniso_U_23
_atom_site_aniso_U_13
_atom_site_aniso_U_12
N1 0.062(3) 0.040(2) 0.065(3) -0.001(3) 0.004(3) 0.001(2)
N2 0.052(3) 0.058(3) 0.052(3) -0.003(2) 0.007(3) -0.004(2)
C3 0.044(3) 0.058(4) 0.049(4) 0.001(3) -0.006(3) 0.000(3)
C4 0.075(4) 0.044(3) 0.046(4) 0.006(3) -0.002(3) -0.006(3)
C5 0.059(4) 0.049(3) 0.052(4) -0.003(3) -0.011(3) 0.010(3)
C6 0.063(4) 0.097(4) 0.054(4) -0.001(3) 0.014(3) -0.006(3)
C7 0.063(4) 0.069(4) 0.085(4) -0.023(3) 0.003(3) 0.005(3)
C11 0.040(3) 0.046(3) 0.065(4) 0.007(3) 0.001(3) 0.003(3)
O11 0.071(3) 0.050(2) 0.072(2) -0.011(2) 0.018(2) 0.0077(18)
O12 0.065(2) 0.050(2) 0.078(3) -0.011(2) 0.021(2) 0.0079(19)
C12 0.048(3) 0.047(3) 0.052(4) -0.009(3) 0.009(3) 0.008(3)
O21 0.062(2) 0.049(2) 0.066(2) -0.002(2) 0.012(2) -0.0036(19)
C21 0.053(4) 0.056(4) 0.072(5) 0.001(3) 0.005(3) 0.005(3)
O22 0.077(3) 0.045(2) 0.082(3) -0.004(2) 0.019(2) 0.0098(18)
C22 0.061(4) 0.052(4) 0.055(4) 0.009(3) 0.004(3) -0.001(3)
O31 0.104(3) 0.054(2) 0.091(3) 0.005(2) 0.038(3) 0.000(2)
C31 0.070(4) 0.080(5) 0.076(5) 0.010(4) 0.014(4) 0.018(4)
O32 0.094(3) 0.052(2) 0.074(3) -0.003(2) 0.027(3) 0.006(2)
C32 0.059(4) 0.054(3) 0.062(4) -0.012(3) 0.011(3) 0.009(3)
C41 0.086(5) 0.082(5) 0.076(4) 0.020(4) 0.014(4) 0.001(4)
C42 0.070(4) 0.043(3) 0.084(4) -0.006(3) -0.003(4) 0.005(3)
C51 0.073(4) 0.066(4) 0.071(5) 0.019(4) -0.003(4) -0.008(4)
C52 0.066(4) 0.050(3) 0.067(4) 0.001(3) 0.008(3) 0.013(3)
C61 0.058(4) 0.054(4) 0.074(4) 0.014(3) -0.002(4) -0.002(3)
C62 0.059(4) 0.057(4) 0.054(4) 0.003(4) 0.016(3) 0.003(3)
C71 0.041(3) 0.058(4) 0.052(4) -0.011(3) -0.013(3) 0.011(3)
C72 0.054(4) 0.054(4) 0.058(4) 0.014(3) 0.002(3) 0.004(3)

loop_
_atom_type_symbol
_atom_type_description
_atom_type_scat_dispersion_real
_atom_type_scat_dispersion_imag
_atom_type_scat_source
C C 0.0033 0.0016 'International Tables Vol C Tables 4.2.6.8 and 6.1.1.4'
H H 0.0000 0.0000 'International Tables Vol C Tables 4.2.6.8 and 6.1.1.4'
N N 0.0061 0.0033 'International Tables Vol C Tables 4.2.6.8 and 6.1.1.4'
O O 0.0106 0.0060 'International Tables Vol C Tables 4.2.6.8 and 6.1.1.4'

loop_
_geom_angle_atom_site_label_1
_geom_angle_atom_site_label_2
_geom_angle_atom_site_label_3
_geom_angle
N2 N1 C5 109.3(4)
N2 N1 H1 115.4
C5 N1 H1 134.7
C3 N2 N1 107.8(4)
N2 C3 C4 108.3(4)
N2 C3 C6 119.9(5)
C4 C3 C6 131.8(5)
C3 C4 C5 107.6(4)
C3 C4 H4 126.2
C5 C4 H4 126.2
N1 C5 C4 106.9(5)
N1 C5 C7 121.9(5)
C4 C5 C7 131.2(5)
C3 C6 H6A 109.5
C3 C6 H6B 109.5
H6A C6 H6B 109.5
C3 C6 H6C 109.5
H6A C6 H6C 109.5
H6B C6 H6C 109.5
C5 C7 H7A 109.5
C5 C7 H7B 109.5
H7A C7 H7B 109.5
C5 C7 H7C 109.5
H7A C7 H7C 109.5
H7B C7 H7C 109.5
C21 C11 C61 117.6(5)
C21 C11 C71 119.8(5)
C61 C11 C71 122.5(5)
C71 O11 H11 114.8
C62 C12 C22 118.7(4)
C62 C12 C72 119.9(5)
C22 C12 C72 121.2(5)
O31 C21 C11 121.4(5)
O31 C21 C31 117.5(5)
C11 C21 C31 121.1(5)
C72 O22 H22 103.2
O32 C22 C32 117.2(5)
O32 C22 C12 122.8(4)
C32 C22 C12 120.0(5)
C21 O31 H31 113.0
C41 C31 C21 119.7(6)
C41 C31 H31A 120.2
C21 C31 H31A 120.2
C22 O32 H32 111.7
C42 C32 C22 119.9(5)
C42 C32 H32A 120.0
C22 C32 H32A 120.0
C31 C41 C51 121.0(6)
C31 C41 H41 119.5
C51 C41 H41 119.5
C52 C42 C32 120.5(5)
C52 C42 H42 119.7
C32 C42 H42 119.7
C61 C51 C41 119.4(5)
C61 C51 H51 120.3
C41 C51 H51 120.3
C62 C52 C42 119.9(5)
C62 C52 H52 120.1
C42 C52 H52 120.1
C51 C61 C11 121.2(5)
C51 C61 H61 119.4
C11 C61 H61 119.4
C52 C62 C12 120.9(5)
C52 C62 H62 119.6
C12 C62 H62 119.6
O21 C71 O11 121.5(5)
O21 C71 C11 123.5(5)
O11 C71 C11 115.0(5)
O22 C72 O12 121.1(5)
O22 C72 C12 116.9(5)
O12 C72 C12 121.9(5)

loop_
_geom_bond_atom_site_label_1
_geom_bond_atom_site_label_2
_geom_bond_distance
N1 N2 1.363(5)
N1 C5 1.346(5)
N1 H1 0.9928
N2 C3 1.339(5)
C3 C4 1.373(6)
C3 C6 1.486(5)
C4 C5 1.379(6)
C4 H4 0.9300
C5 C7 1.477(6)
C6 H6A 0.9600
C6 H6B 0.9600
C6 H6C 0.9600
C7 H7A 0.9600
C7 H7B 0.9600
C7 H7C 0.9600
C11 C21 1.401(6)
C11 C61 1.401(5)
C11 C71 1.460(6)
O11 C71 1.323(5)
O11 H11 0.8653
O12 C72 1.262(6)
C12 C62 1.383(6)
C12 C22 1.398(6)
C12 C72 1.480(6)
O21 C71 1.240(5)
C21 O31 1.357(5)
C21 C31 1.387(7)
O22 C72 1.285(5)
O22 H22 0.9285
C22 O32 1.358(5)
C22 C32 1.385(5)
O31 H31 0.8991
C31 C41 1.352(6)
C31 H31A 0.9300
O32 H32 0.9264
C32 C42 1.368(6)
C32 H32A 0.9300
C41 C51 1.399(6)
C41 H41 0.9300
C42 C52 1.379(6)
C42 H42 0.9300
C51 C61 1.370(7)
C51 H51 0.9300
C52 C62 1.370(5)
C52 H52 0.9300
C61 H61 0.9300
C62 H62 0.9300

loop_
_geom_hbond_atom_site_label_D
_geom_hbond_atom_site_label_H
_geom_hbond_atom_site_label_A
_geom_hbond_distance_DH
_geom_hbond_distance_HA
_geom_hbond_distance_DA
_geom_hbond_angle_DHA
N1 H1 O21 0.99 1.98 2.815(6) 140.0
N1 H1 O12 0.99 2.24 2.941(5) 126.6
O11 H11 O12 0.87 1.68 2.526(5) 166.1
O22 H22 N2 0.93 1.74 2.665(5) 179.3
O31 H31 O21 0.90 1.83 2.585(4) 139.7
O32 H32 O22 0.93 1.75 2.535(4) 140.7

loop_
_geom_torsion_atom_site_label_1
_geom_torsion_atom_site_label_2
_geom_torsion_atom_site_label_3
_geom_torsion_atom_site_label_4
_geom_torsion
C5 N1 N2 C3 -0.1(6)
N1 N2 C3 C4 0.6(5)
N1 N2 C3 C6 -179.6(4)
N2 C3 C4 C5 -0.8(6)
C6 C3 C4 C5 179.4(5)
N2 N1 C5 C4 -0.4(6)
N2 N1 C5 C7 178.5(4)
C3 C4 C5 N1 0.7(6)
C3 C4 C5 C7 -178.0(5)
C61 C11 C21 O31 -179.1(4)
C71 C11 C21 O31 4.1(7)
C61 C11 C21 C31 -0.2(7)
C71 C11 C21 C31 -176.9(5)
C62 C12 C22 O32 -179.5(5)
C72 C12 C22 O32 5.4(7)
C62 C12 C22 C32 1.5(7)
C72 C12 C22 C32 -173.6(4)
O31 C21 C31 C41 178.9(5)
C11 C21 C31 C41 -0.1(8)
O32 C22 C32 C42 -178.5(5)
C12 C22 C32 C42 0.6(7)
C21 C31 C41 C51 0.1(9)
C22 C32 C42 C52 -2.6(7)
C31 C41 C51 C61 0.1(9)
C32 C42 C52 C62 2.6(8)
C41 C51 C61 C11 -0.4(8)
C21 C11 C61 C51 0.4(7)
C71 C11 C61 C51 177.1(5)
C42 C52 C62 C12 -0.5(8)
C22 C12 C62 C52 -1.5(8)
C72 C12 C62 C52 173.6(5)
C21 C11 C71 O21 -5.5(7)
C61 C11 C71 O21 178.0(5)
C21 C11 C71 O11 175.4(4)
C61 C11 C71 O11 -1.2(6)
C62 C12 C72 O22 179.3(5)
C22 C12 C72 O22 -5.7(7)
C62 C12 C72 O12 -4.2(8)
C22 C12 C72 O12 170.9(5)
